data_7044528
loop_
_publ_author_name
'Xu, Cong'
'Liu, Yan'
'Wang, Li'
'Ma, Jingxin'
'Yang, Lizi'
'Pan, Fu-Xing'
'Kirillov, Alexander M.'
'Liu, Wei-Sheng'

_publ_section_title
;
 New Lanthanide (III) Coordination Polymers: Synthesis, Structural
 Features, and Catalytic Activity in CO2 Fixation
;
_journal_name_full 'Dalton Trans.'
_journal_paper_doi 10.1039/C7DT03574H
_journal_year 2017
_chemical_formula_moiety 'C34 H24 N4 O9 Tm, Cl'
_chemical_formula_sum 'C34 H24 Cl N4 O9 Tm'
_chemical_formula_weight 836.95
_chemical_name_common Tm-Bcpi-Cl
_chemical_name_systematic
;
 ? 
;
_space_group_crystal_system triclinic
_space_group_IT_number 2
_space_group_name_Hall '-P 1'
_space_group_name_H-M_alt 'P -1'
_symmetry_space_group_name_Hall '-P 1'
_symmetry_space_group_name_H-M 'P -1'
_atom_sites_solution_hydrogens geom
_atom_sites_solution_primary direct
_atom_sites_solution_secondary difmap
_audit_block_doi 10.5517/cc14964s
_audit_creation_date 2015-02-27
_audit_creation_method
;
Olex2 1.2
(compiled 2015.01.26 svn.r3150 for OlexSys, GUI svn.r4998)
;
_audit_update_record
;
2015-02-27 deposited with the CCDC.
2017-10-19 downloaded from the CCDC.
;
_cell_angle_alpha 82.848(6)
_cell_angle_beta 68.734(8)
_cell_angle_gamma 68.687(8)
_cell_formula_units_Z 2
_cell_length_a 10.3347(10)
_cell_length_b 11.8348(8)
_cell_length_c 14.1006(11)
_cell_measurement_reflns_used 5942
_cell_measurement_temperature 294.58(10)
_cell_measurement_theta_max 28.4410
_cell_measurement_theta_min 3.5900
_cell_volume 1497.2(2)
_computing_cell_refinement
;
CrysAlisPro, Agilent Technologies,
Version 1.171.37.33 (release 27-03-2014 CrysAlis171 .NET)
(compiled Mar 27 2014,17:12:48)
;
_computing_data_collection
;
CrysAlisPro, Agilent Technologies,
Version 1.171.37.33 (release 27-03-2014 CrysAlis171 .NET)
(compiled Mar 27 2014,17:12:48)
;
_computing_data_reduction
;
CrysAlisPro, Agilent Technologies,
Version 1.171.37.33 (release 27-03-2014 CrysAlis171 .NET)
(compiled Mar 27 2014,17:12:48)
;
_computing_molecular_graphics 'Olex2 (Dolomanov et al., 2009)'
_computing_publication_material 'Olex2 (Dolomanov et al., 2009)'
_computing_structure_refinement 'XL (Sheldrick, 2008)'
_computing_structure_solution 'SHELXS-97 (Sheldrick, 1990)'
_diffrn_ambient_environment air
_diffrn_ambient_temperature 294.58(10)
_diffrn_detector 'CCD plate'
_diffrn_detector_area_resol_mean 16.0733
_diffrn_detector_type Eos
_diffrn_measured_fraction_theta_full 0.996
_diffrn_measured_fraction_theta_max 0.996
_diffrn_measurement_details
;
#__ type_ start__ end____ width___ exp.time_
  1 omega   22.00   76.00   1.0000    4.0000
omega____ theta____ kappa____ phi______ frames
    -       20.5854   57.0000   30.0000 54

#__ type_ start__ end____ width___ exp.time_
  2 omega  -24.00   39.00   1.0000    4.0000
omega____ theta____ kappa____ phi______ frames
    -       20.5854  -57.0000 -120.0000 63

#__ type_ start__ end____ width___ exp.time_
  3 omega  -19.00   24.00   1.0000    4.0000
omega____ theta____ kappa____ phi______ frames
    -      -17.1479  -99.0000   60.0000 43

#__ type_ start__ end____ width___ exp.time_
  4 omega  -38.00   36.00   1.0000    4.0000
omega____ theta____ kappa____ phi______ frames
    -       20.5854  -19.0000   90.0000 74

#__ type_ start__ end____ width___ exp.time_
  5 omega  -38.00   16.00   1.5000    4.0000
omega____ theta____ kappa____ phi______ frames
    -       20.5854  -57.0000   60.0000 36

#__ type_ start__ end____ width___ exp.time_
  6 omega   -7.00   53.00   1.5000    4.0000
omega____ theta____ kappa____ phi______ frames
    -       20.5854   77.0000  -30.0000 40

#__ type_ start__ end____ width___ exp.time_
  7 omega   43.00   68.50   1.5000    4.0000
omega____ theta____ kappa____ phi______ frames
    -       20.5854  178.0000 -180.0000 17

#__ type_ start__ end____ width___ exp.time_
  8 omega  -33.00   18.00   1.5000    4.0000
omega____ theta____ kappa____ phi______ frames
    -       20.5854  -77.0000 -150.0000 34

#__ type_ start__ end____ width___ exp.time_
  9 omega   22.00   55.00   1.5000    4.0000
omega____ theta____ kappa____ phi______ frames
    -       20.5854  -99.0000 -150.0000 22
;
_diffrn_measurement_device 'four-circle diffractometer'
_diffrn_measurement_device_type 'SuperNova, Dual, Cu at zero, Eos'
_diffrn_measurement_method '\w scans'
_diffrn_orient_matrix_UB_11 0.0176719000
_diffrn_orient_matrix_UB_12 0.0175275000
_diffrn_orient_matrix_UB_13 -0.0518196000
_diffrn_orient_matrix_UB_21 0.0457706000
_diffrn_orient_matrix_UB_22 -0.0607329000
_diffrn_orient_matrix_UB_23 -0.0149628000
_diffrn_orient_matrix_UB_31 -0.0611853000
_diffrn_orient_matrix_UB_32 -0.0119603000
_diffrn_orient_matrix_UB_33 -0.0024012000
_diffrn_radiation_monochromator mirror
_diffrn_radiation_probe x-ray
_diffrn_radiation_type MoK\a
_diffrn_radiation_wavelength 0.71073
_diffrn_reflns_av_R_equivalents 0.0323
_diffrn_reflns_av_unetI/netI 0.0538
_diffrn_reflns_limit_h_max 12
_diffrn_reflns_limit_h_min -12
_diffrn_reflns_limit_k_max 14
_diffrn_reflns_limit_k_min -14
_diffrn_reflns_limit_l_max 17
_diffrn_reflns_limit_l_min -17
_diffrn_reflns_number 12279
_diffrn_reflns_theta_full 25.50
_diffrn_reflns_theta_max 26.02
_diffrn_reflns_theta_min 3.36
_diffrn_source 'SuperNova (Mo) X-ray Source'
_exptl_absorpt_coefficient_mu 3.120
_exptl_absorpt_correction_T_max 1.00000
_exptl_absorpt_correction_T_min 0.81478
_exptl_absorpt_correction_type multi-scan
_exptl_absorpt_process_details
;
CrysAlisPro, Agilent Technologies,
Version 1.171.37.33 (release 27-03-2014 CrysAlis171 .NET)
(compiled Mar 27 2014,17:12:48)
Empirical absorption correction using spherical harmonics,
 implemented in SCALE3 ABSPACK scaling algorithm.
;
_exptl_crystal_colour 'clear light green'
_exptl_crystal_colour_lustre clear
_exptl_crystal_colour_modifier light
_exptl_crystal_colour_primary green
_exptl_crystal_density_diffrn 1.856
_exptl_crystal_density_method 'not measured'
_exptl_crystal_description block
_exptl_crystal_F_000 828
_exptl_crystal_preparation Luminescent
_exptl_crystal_recrystallization_method 'hydrothermal method'
_exptl_crystal_size_max 0.2
_exptl_crystal_size_mid 0.18
_exptl_crystal_size_min 0.16
_refine_diff_density_max 1.066
_refine_diff_density_min -0.676
_refine_diff_density_rms 0.103
_refine_ls_extinction_method none
_refine_ls_goodness_of_fit_ref 1.061
_refine_ls_hydrogen_treatment constr
_refine_ls_matrix_type full
_refine_ls_number_parameters 446
_refine_ls_number_reflns 5882
_refine_ls_number_restraints 0
_refine_ls_restrained_S_all 1.061
_refine_ls_R_factor_all 0.0343
_refine_ls_R_factor_gt 0.0291
_refine_ls_shift/su_max 0.001
_refine_ls_shift/su_mean 0.000
_refine_ls_structure_factor_coef Fsqd
_refine_ls_weighting_details 'calc w=1/[\s^2^(Fo^2^)+(0.0185P)^2^+0.0000P] where P=(Fo^2^+2Fc^2^)/3'
_refine_ls_weighting_scheme calc
_refine_ls_wR_factor_gt 0.0572
_refine_ls_wR_factor_ref 0.0614
_reflns_number_gt 5345
_reflns_number_total 5882
_reflns_threshold_expression >2sigma(I)
_cod_data_source_file c7dt03574h2.cif
_cod_data_source_block xuc0106
_cod_database_code 7044528
_reflns_odcompleteness_completeness 99.72
_reflns_odcompleteness_iscentric 1
_reflns_odcompleteness_theta 26.32
_olex2_refinement_description
;
1. Fixed Uiso
 At 1.2 times of:
  All C(H) groups
 At 1.5 times of:
  All O(H,H) groups
2.a Rotating group:
 O9(H9A,H9B)
2.b Aromatic/amide H refined with riding coordinates:
 C8(H8), C0AA(H0AA), C27(H27), C10(H10), C13(H13), C4(H4), C26(H26), C16(H16),
 C25(H25), C33(H33), C12(H12), C20(H20), C6(H6), C9(H9), C30(H30), C29(H29),
 C3(H3), C23(H23), C7(H7), C21(H21), C15(H15), C24(H24)
;
_olex2_submission_special_instructions 'No special instructions were received'

loop_
_space_group_symop_id
_space_group_symop_operation_xyz
1 'x, y, z'
2 '-x, -y, -z'

loop_
_atom_site_label
_atom_site_type_symbol
_atom_site_fract_x
_atom_site_fract_y
_atom_site_fract_z
_atom_site_U_iso_or_equiv
_atom_site_adp_type
_atom_site_occupancy
_atom_site_calc_flag
_atom_site_site_symmetry_order
_atom_site_refinement_flags_posn
_atom_site_refinement_flags_adp
_atom_site_refinement_flags_occupancy
Tm1 Tm 0.715633(17) 0.036084(13) 0.529796(13) 0.02365(6) Uani 1 d 1 . . .
O1 O 0.7256(3) 0.0601(3) 0.3528(2) 0.0456(8) Uani 1 d 1 . . .
O6 O 0.7848(3) -0.0594(2) 0.7790(2) 0.0427(7) Uani 1 d 1 . . .
C28 C 0.0207(4) 0.5363(3) 1.3025(3) 0.0274(9) Uani 1 d 1 . . .
O2 O 0.9254(3) -0.0519(3) 0.3873(2) 0.0413(7) Uani 1 d 1 . . .
C8 C 1.0470(4) -0.2147(4) -0.1404(3) 0.0337(9) Uani 1 d 1 . . .
H8 H 0.9541 -0.1581 -0.1344 0.040 Uiso 1 calc 1 R . .
O5 O 0.6186(3) 0.0443(2) 0.7035(2) 0.0346(7) Uani 1 d 1 . . .
C11 C 1.3980(4) -0.4376(3) -0.2675(3) 0.0269(9) Uani 1 d 1 . . .
N4 N 0.1484(3) 0.4339(3) 1.2550(3) 0.0297(7) Uani 1 d 1 . . .
N2 N 1.2671(3) -0.3533(3) -0.1992(3) 0.0289(7) Uani 1 d 1 . . .
C0AA C -0.1007(4) 0.5719(3) 1.2706(3) 0.0308(9) Uani 1 d 1 . . .
H0AA H -0.0980 0.5337 1.2158 0.037 Uiso 1 calc 1 R . .
C27 C 0.1966(4) 0.3967(3) 1.1593(3) 0.0296(9) Uani 1 d 1 . . .
H27 H 0.1549 0.4346 1.1102 0.036 Uiso 1 calc 1 R . .
O3 O 1.8466(3) -0.6533(2) -0.5566(2) 0.0455(8) Uani 1 d 1 . . .
O8 O -0.3624(3) 0.8849(2) 1.5249(2) 0.0296(6) Uani 1 d 1 . . .
C10 C 1.2436(4) -0.3324(3) -0.1029(3) 0.0320(9) Uani 1 d 1 . . .
H10 H 1.3085 -0.3706 -0.0678 0.038 Uiso 1 calc 1 R . .
N3 N 0.3151(4) 0.2955(3) 1.1454(2) 0.0291(7) Uani 1 d 1 . . .
C14 C 1.6383(4) -0.6028(3) -0.4055(3) 0.0258(8) Uani 1 d 1 . . .
C13 C 1.5850(4) -0.4817(3) -0.4313(3) 0.0311(9) Uani 1 d 1 . . .
H13 H 1.6315 -0.4562 -0.4955 0.037 Uiso 1 calc 1 R . .
C22 C 0.4001(4) 0.2285(3) 1.0525(3) 0.0275(9) Uani 1 d 1 . . .
N1 N 1.1099(4) -0.2465(3) -0.0651(3) 0.0310(8) Uani 1 d 1 . . .
C4 C 0.9063(6) -0.1076(5) 0.0651(4) 0.0688(17) Uani 1 d 1 . . .
H4 H 0.8523 -0.0870 0.0214 0.083 Uiso 1 calc 1 R . .
C32 C -0.2305(4) 0.7233(3) 1.4049(3) 0.0232(8) Uani 1 d 1 . . .
C26 C 0.2403(5) 0.3547(3) 1.3030(3) 0.0420(11) Uani 1 d 1 . . .
H26 H 0.2324 0.3600 1.3703 0.050 Uiso 1 calc 1 R . .
C16 C 1.4531(5) -0.5561(3) -0.2382(3) 0.0367(10) Uani 1 d 1 . . .
H16 H 1.4111 -0.5804 -0.1723 0.044 Uiso 1 calc 1 R . .
C25 C 0.3425(5) 0.2690(4) 1.2357(3) 0.0398(11) Uani 1 d 1 . . .
H25 H 0.4183 0.2034 1.2475 0.048 Uiso 1 calc 1 R . .
C33 C -0.2257(4) 0.6657(3) 1.3226(3) 0.0287(9) Uani 1 d 1 . . .
H33 H -0.3080 0.6907 1.3023 0.034 Uiso 1 calc 1 R . .
C19 C 0.5705(4) 0.0951(3) 0.8736(3) 0.0254(8) Uani 1 d 1 . . .
C12 C 1.4649(4) -0.3984(3) -0.3641(3) 0.0310(9) Uani 1 d 1 . . .
H12 H 1.4294 -0.3180 -0.3828 0.037 Uiso 1 calc 1 R . .
C20 C 0.6281(4) 0.0883(3) 0.9492(3) 0.0378(10) Uani 1 d 1 . . .
H20 H 0.7245 0.0373 0.9404 0.045 Uiso 1 calc 1 R . .
C6 C 1.1211(4) -0.2284(4) 0.1025(3) 0.0385(10) Uani 1 d 1 . . .
H6 H 1.2130 -0.2899 0.0852 0.046 Uiso 1 calc 1 R . .
C9 C 1.1450(4) -0.2806(3) -0.2238(3) 0.0351(10) Uani 1 d 1 . . .
H9 H 1.1328 -0.2777 -0.2863 0.042 Uiso 1 calc 1 R . .
C30 C -0.1056(4) 0.6884(3) 1.4327(3) 0.0283(9) Uani 1 d 1 . . .
H30 H -0.1059 0.7291 1.4851 0.034 Uiso 1 calc 1 R . .
C34 C -0.3693(4) 0.8215(3) 1.4625(3) 0.0249(8) Uani 1 d 1 . . .
C5 C 1.0453(4) -0.1940(3) 0.0354(3) 0.0309(9) Uani 1 d 1 . . .
C29 C 0.0184(4) 0.5939(3) 1.3830(3) 0.0300(9) Uani 1 d 1 . . .
H29 H 0.1006 0.5687 1.4034 0.036 Uiso 1 calc 1 R . .
C2 C 0.9228(4) -0.0801(3) 0.2243(3) 0.0291(9) Uani 1 d 1 . . .
C3 C 0.8461(5) -0.0512(4) 0.1585(4) 0.0622(15) Uani 1 d 1 . . .
H3 H 0.7520 0.0073 0.1771 0.075 Uiso 1 calc 1 R . .
C23 C 0.3396(4) 0.2363(3) 0.9777(3) 0.0338(10) Uani 1 d 1 . . .
H23 H 0.2422 0.2853 0.9874 0.041 Uiso 1 calc 1 R . .
C7 C 1.0589(5) -0.1703(4) 0.1964(3) 0.0394(10) Uani 1 d 1 . . .
H7 H 1.1107 -0.1930 0.2416 0.047 Uiso 1 calc 1 R . .
C18 C 0.6657(4) 0.0208(3) 0.7786(3) 0.0305(9) Uani 1 d 1 . . .
C21 C 0.5453(5) 0.1559(3) 1.0378(3) 0.0377(10) Uani 1 d 1 . . .
H21 H 0.5867 0.1526 1.0870 0.045 Uiso 1 calc 1 R . .
C1 C 0.8540(5) -0.0190(3) 0.3269(3) 0.0321(9) Uani 1 d 1 . . .
C15 C 1.5708(4) -0.6377(3) -0.3075(3) 0.0335(10) Uani 1 d 1 . . .
H15 H 1.6062 -0.7181 -0.2886 0.040 Uiso 1 calc 1 R . .
C24 C 0.4258(4) 0.1704(3) 0.8890(3) 0.0305(9) Uani 1 d 1 . . .
H24 H 0.3860 0.1766 0.8382 0.037 Uiso 1 calc 1 R . .
C17 C 1.7638(4) -0.6910(3) -0.4854(3) 0.0282(9) Uani 1 d 1 . . .
O7 O -0.4855(3) 0.8312(2) 1.4475(2) 0.0320(6) Uani 1 d 1 . . .
O4 O 1.7785(3) -0.8043(2) -0.4717(2) 0.0346(7) Uani 1 d 1 . . .
O9 O 0.8998(3) -0.0987(2) 0.5824(2) 0.0377(7) Uani 1 d 1 . . .
H9A H 0.9004 -0.1725 0.5817 0.057 Uiso 1 d 1 GR . .
H9B H 0.8864 -0.0812 0.6445 0.057 Uiso 1 d 1 GR . .
Cl2 Cl 0.0000 0.5000 1.0000 0.0469(4) Uani 1 d 2 S T P
Cl1 Cl 1.5000 -0.5000 0.0000 0.0680(6) Uani 1 d 2 S T P

loop_
_atom_site_aniso_label
_atom_site_aniso_U_11
_atom_site_aniso_U_22
_atom_site_aniso_U_33
_atom_site_aniso_U_23
_atom_site_aniso_U_13
_atom_site_aniso_U_12
Tm1 0.01990(10) 0.02645(10) 0.02007(11) -0.01118(7) -0.00256(8) -0.00353(7)
O1 0.0446(19) 0.0501(18) 0.0233(18) -0.0130(14) -0.0042(15) 0.0017(15)
O6 0.0318(17) 0.0467(17) 0.0298(18) -0.0161(14) -0.0088(14) 0.0120(13)
C28 0.029(2) 0.027(2) 0.021(2) -0.0080(17) -0.0060(18) -0.0040(16)
O2 0.0334(17) 0.0592(19) 0.0263(18) -0.0146(15) -0.0026(15) -0.0133(14)
C8 0.030(2) 0.041(2) 0.021(2) -0.0063(19) -0.0062(19) -0.0025(18)
O5 0.0307(16) 0.0404(16) 0.0205(16) -0.0087(13) -0.0058(13) 0.0012(12)
C11 0.028(2) 0.028(2) 0.020(2) -0.0106(17) -0.0052(18) -0.0040(16)
N4 0.0298(18) 0.0304(17) 0.023(2) -0.0078(15) -0.0076(16) -0.0023(14)
N2 0.0304(18) 0.0276(17) 0.0219(19) -0.0070(14) -0.0067(16) -0.0024(14)
C0AA 0.035(2) 0.035(2) 0.022(2) -0.0131(18) -0.0094(19) -0.0072(18)
C27 0.028(2) 0.031(2) 0.020(2) -0.0077(17) -0.0052(19) 0.0000(17)
O3 0.0398(18) 0.0446(17) 0.036(2) -0.0073(15) 0.0065(16) -0.0131(14)
O8 0.0276(15) 0.0270(14) 0.0323(17) -0.0143(12) -0.0074(13) -0.0052(11)
C10 0.037(2) 0.031(2) 0.024(2) -0.0093(18) -0.010(2) -0.0048(18)
N3 0.0339(19) 0.0254(17) 0.0196(19) -0.0084(14) -0.0071(16) -0.0001(14)
C14 0.024(2) 0.031(2) 0.025(2) -0.0026(17) -0.0103(18) -0.0087(16)
C13 0.029(2) 0.031(2) 0.028(2) -0.0029(18) -0.0063(19) -0.0057(17)
C22 0.031(2) 0.0218(19) 0.022(2) -0.0084(16) -0.0024(19) -0.0040(16)
N1 0.035(2) 0.0355(19) 0.0189(19) -0.0071(15) -0.0077(16) -0.0067(15)
C4 0.051(3) 0.088(4) 0.038(3) -0.031(3) -0.024(3) 0.026(3)
C32 0.024(2) 0.0230(19) 0.021(2) -0.0025(16) -0.0065(17) -0.0067(15)
C26 0.054(3) 0.038(2) 0.025(3) -0.008(2) -0.020(2) 0.003(2)
C16 0.048(3) 0.031(2) 0.020(2) -0.0024(18) -0.007(2) -0.0058(19)
C25 0.043(3) 0.038(2) 0.027(3) -0.0112(19) -0.017(2) 0.0086(19)
C33 0.026(2) 0.031(2) 0.027(2) -0.0090(18) -0.0078(19) -0.0053(16)
C19 0.026(2) 0.0212(19) 0.022(2) -0.0052(16) -0.0034(18) -0.0038(16)
C12 0.032(2) 0.026(2) 0.025(2) -0.0014(18) -0.0049(19) -0.0040(17)
C20 0.030(2) 0.037(2) 0.035(3) -0.013(2) -0.013(2) 0.0080(18)
C6 0.029(2) 0.046(3) 0.028(3) -0.015(2) -0.006(2) 0.0004(19)
C9 0.039(2) 0.036(2) 0.022(2) -0.0053(18) -0.011(2) -0.0012(18)
C30 0.027(2) 0.032(2) 0.024(2) -0.0092(17) -0.0086(19) -0.0066(17)
C34 0.026(2) 0.0236(19) 0.022(2) -0.0022(16) -0.0071(18) -0.0061(16)
C5 0.031(2) 0.033(2) 0.020(2) -0.0097(18) -0.0012(19) -0.0054(17)
C29 0.024(2) 0.033(2) 0.034(3) -0.0075(18) -0.0144(19) -0.0041(16)
C2 0.031(2) 0.033(2) 0.020(2) -0.0060(18) 0.0005(19) -0.0142(18)
C3 0.047(3) 0.070(3) 0.036(3) -0.027(3) -0.013(3) 0.024(2)
C23 0.030(2) 0.035(2) 0.027(2) -0.0057(19) -0.011(2) 0.0027(17)
C7 0.036(2) 0.053(3) 0.027(3) -0.010(2) -0.011(2) -0.009(2)
C18 0.030(2) 0.032(2) 0.023(2) -0.0060(18) -0.0029(19) -0.0078(18)
C21 0.036(2) 0.043(2) 0.028(3) -0.013(2) -0.013(2) -0.0001(19)
C1 0.031(2) 0.034(2) 0.025(2) -0.0060(18) 0.003(2) -0.0146(18)
C15 0.042(3) 0.022(2) 0.030(3) -0.0041(18) -0.011(2) -0.0022(17)
C24 0.029(2) 0.035(2) 0.019(2) -0.0065(17) -0.0073(19) 0.0005(17)
C17 0.026(2) 0.034(2) 0.027(2) -0.0096(18) -0.0123(19) -0.0067(17)
O7 0.0205(14) 0.0350(15) 0.0378(18) -0.0140(13) -0.0105(13) -0.0015(11)
O4 0.0309(16) 0.0278(14) 0.0418(19) -0.0132(13) -0.0069(14) -0.0075(12)
O9 0.0300(16) 0.0408(16) 0.0344(19) -0.0172(14) -0.0108(14) 0.0021(12)
Cl2 0.0542(10) 0.0460(9) 0.0365(10) -0.0036(7) -0.0259(9) -0.0011(7)
Cl1 0.0741(14) 0.0569(11) 0.0830(16) 0.0027(11) -0.0523(13) -0.0093(9)

loop_
_atom_type_symbol
_atom_type_description
_atom_type_scat_dispersion_real
_atom_type_scat_dispersion_imag
_atom_type_scat_source
C C 0.0033 0.0016 'International Tables Vol C Tables 4.2.6.8 and 6.1.1.4'
H H 0.0000 0.0000 'International Tables Vol C Tables 4.2.6.8 and 6.1.1.4'
Cl Cl 0.1484 0.1585 'International Tables Vol C Tables 4.2.6.8 and 6.1.1.4'
N N 0.0061 0.0033 'International Tables Vol C Tables 4.2.6.8 and 6.1.1.4'
O O 0.0106 0.0060 'International Tables Vol C Tables 4.2.6.8 and 6.1.1.4'
Tm Tm -0.3139 5.2483 'International Tables Vol C Tables 4.2.6.8 and 6.1.1.4'

loop_
_geom_angle_atom_site_label_1
_geom_angle_atom_site_label_2
_geom_angle_atom_site_label_3
_geom_angle
_geom_angle_site_symmetry_1
_geom_angle_site_symmetry_3
O1 Tm1 C1 27.57(10) . .
O2 Tm1 O1 54.51(9) . .
O2 Tm1 C1 27.37(10) . .
O5 Tm1 O1 159.50(10) . .
O5 Tm1 O2 145.36(10) . .
O5 Tm1 C1 169.36(10) . .
O5 Tm1 O9 75.08(10) . .
O8 Tm1 O1 82.48(10) 1_644 .
O8 Tm1 O2 88.48(9) 1_644 .
O8 Tm1 O5 91.68(10) 1_644 .
O8 Tm1 C1 81.37(10) 1_644 .
O8 Tm1 O7 89.37(8) 1_644 2_567
O8 Tm1 O9 89.11(9) 1_644 .
O7 Tm1 O1 80.55(10) 2_567 .
O7 Tm1 O2 134.89(10) 2_567 .
O7 Tm1 O5 79.75(10) 2_567 .
O7 Tm1 C1 108.06(11) 2_567 .
O7 Tm1 O9 154.72(10) 2_567 .
O4 Tm1 O1 94.06(10) 1_466 .
O4 Tm1 O2 92.57(10) 1_466 .
O4 Tm1 O5 90.29(10) 1_466 .
O4 Tm1 O8 174.90(9) 1_466 1_644
O4 Tm1 C1 97.31(11) 1_466 .
O4 Tm1 O7 86.35(9) 1_466 2_567
O4 Tm1 O9 95.94(9) 1_466 .
O9 Tm1 O1 124.20(10) . .
O9 Tm1 O2 70.28(10) . .
O9 Tm1 C1 96.64(11) . .
C1 O1 Tm1 89.0(2) . .
C0AA C28 N4 119.8(3) . .
C29 C28 N4 118.9(3) . .
C29 C28 C0AA 121.3(3) . .
C1 O2 Tm1 93.4(2) . .
N1 C8 H8 126.3 . .
C9 C8 H8 126.3 . .
C9 C8 N1 107.3(4) . .
C18 O5 Tm1 138.0(3) . .
C16 C11 N2 120.1(4) . .
C16 C11 C12 121.0(4) . .
C12 C11 N2 118.8(3) . .
C27 N4 C28 126.7(3) . .
C27 N4 C26 108.2(3) . .
C26 N4 C28 125.1(3) . .
C10 N2 C11 125.9(3) . .
C10 N2 C9 109.0(3) . .
C9 N2 C11 125.1(3) . .
C28 C0AA H0AA 120.9 . .
C33 C0AA C28 118.2(3) . .
C33 C0AA H0AA 120.9 . .
N4 C27 H27 125.7 . .
N4 C27 N3 108.6(3) . .
N3 C27 H27 125.7 . .
C34 O8 Tm1 141.1(3) . 1_466
N2 C10 H10 125.9 . .
N2 C10 N1 108.2(3) . .
N1 C10 H10 125.9 . .
C27 N3 C22 125.8(3) . .
C27 N3 C25 108.1(3) . .
C25 N3 C22 126.0(3) . .
C13 C14 C15 118.1(4) . .
C13 C14 C17 118.9(3) . .
C15 C14 C17 123.0(3) . .
C14 C13 H13 119.1 . .
C12 C13 C14 121.7(4) . .
C12 C13 H13 119.1 . .
C23 C22 N3 121.0(3) . .
C21 C22 N3 118.6(3) . .
C21 C22 C23 120.4(4) . .
C8 N1 C5 125.9(3) . .
C10 N1 C8 108.3(3) . .
C10 N1 C5 125.8(3) . .
C5 C4 H4 119.6 . .
C5 C4 C3 120.9(4) . .
C3 C4 H4 119.6 . .
C33 C32 C34 120.1(3) . .
C30 C32 C33 119.2(3) . .
C30 C32 C34 120.6(3) . .
N4 C26 H26 126.2 . .
C25 C26 N4 107.7(4) . .
C25 C26 H26 126.2 . .
C11 C16 H16 120.4 . .
C15 C16 C11 119.2(4) . .
C15 C16 H16 120.4 . .
N3 C25 H25 126.3 . .
C26 C25 N3 107.4(3) . .
C26 C25 H25 126.3 . .
C0AA C33 C32 121.1(3) . .
C0AA C33 H33 119.4 . .
C32 C33 H33 119.4 . .
C20 C19 C18 119.0(3) . .
C20 C19 C24 118.4(4) . .
C24 C19 C18 122.6(3) . .
C11 C12 H12 120.8 . .
C13 C12 C11 118.5(3) . .
C13 C12 H12 120.8 . .
C19 C20 H20 119.4 . .
C19 C20 C21 121.3(4) . .
C21 C20 H20 119.4 . .
C5 C6 H6 120.4 . .
C5 C6 C7 119.2(4) . .
C7 C6 H6 120.4 . .
C8 C9 N2 107.2(4) . .
C8 C9 H9 126.4 . .
N2 C9 H9 126.4 . .
C32 C30 H30 119.9 . .
C29 C30 C32 120.2(3) . .
C29 C30 H30 119.9 . .
O8 C34 C32 118.1(3) . .
O7 C34 O8 124.9(3) . .
O7 C34 C32 116.9(3) . .
C4 C5 N1 119.9(4) . .
C6 C5 N1 120.9(4) . .
C6 C5 C4 119.1(4) . .
C28 C29 H29 120.1 . .
C30 C29 C28 119.8(3) . .
C30 C29 H29 120.1 . .
C3 C2 C7 118.3(4) . .
C3 C2 C1 120.0(4) . .
C7 C2 C1 121.6(4) . .
C4 C3 H3 119.6 . .
C2 C3 C4 120.8(4) . .
C2 C3 H3 119.6 . .
C22 C23 H23 120.4 . .
C24 C23 C22 119.1(4) . .
C24 C23 H23 120.4 . .
C6 C7 H7 119.2 . .
C2 C7 C6 121.7(4) . .
C2 C7 H7 119.2 . .
O6 C18 O5 125.2(4) . .
O6 C18 C19 117.6(3) . .
O5 C18 C19 117.2(3) . .
C22 C21 H21 120.3 . .
C20 C21 C22 119.4(4) . .
C20 C21 H21 120.3 . .
O1 C1 Tm1 63.4(2) . .
O1 C1 C2 120.6(4) . .
O2 C1 Tm1 59.3(2) . .
O2 C1 O1 121.2(4) . .
O2 C1 C2 118.2(4) . .
C2 C1 Tm1 164.8(3) . .
C14 C15 H15 119.3 . .
C16 C15 C14 121.4(4) . .
C16 C15 H15 119.3 . .
C19 C24 H24 119.3 . .
C23 C24 C19 121.5(4) . .
C23 C24 H24 119.3 . .
O3 C17 C14 119.5(3) . .
O3 C17 O4 123.6(4) . .
O4 C17 C14 116.8(3) . .
C34 O7 Tm1 140.6(2) . 2_567
C17 O4 Tm1 153.9(2) . 1_644
Tm1 O9 H9A 110.7 . .
Tm1 O9 H9B 110.2 . .
H9A O9 H9B 108.3 . .

loop_
_geom_bond_atom_site_label_1
_geom_bond_atom_site_label_2
_geom_bond_distance
_geom_bond_site_symmetry_2
Tm1 O1 2.445(3) .
Tm1 O2 2.354(3) .
Tm1 O5 2.286(3) .
Tm1 O8 2.231(2) 1_644
Tm1 C1 2.734(4) .
Tm1 O7 2.255(2) 2_567
Tm1 O4 2.205(2) 1_466
Tm1 O9 2.289(2) .
O1 C1 1.265(5) .
O6 C18 1.252(4) .
C28 N4 1.434(5) .
C28 C0AA 1.390(5) .
C28 C29 1.384(5) .
O2 C1 1.259(5) .
C8 H8 0.9300 .
C8 N1 1.384(5) .
C8 C9 1.344(5) .
O5 C18 1.280(4) .
C11 N2 1.437(5) .
C11 C16 1.382(5) .
C11 C12 1.393(5) .
N4 C27 1.328(5) .
N4 C26 1.379(5) .
N2 C10 1.328(5) .
N2 C9 1.381(5) .
C0AA H0AA 0.9300 .
C0AA C33 1.382(5) .
C27 H27 0.9300 .
C27 N3 1.338(4) .
O3 C17 1.217(5) .
O8 Tm1 2.231(2) 1_466
O8 C34 1.260(4) .
C10 H10 0.9300 .
C10 N1 1.344(5) .
N3 C22 1.427(5) .
N3 C25 1.377(5) .
C14 C13 1.390(5) .
C14 C15 1.391(5) .
C14 C17 1.513(5) .
C13 H13 0.9300 .
C13 C12 1.378(5) .
C22 C23 1.386(5) .
C22 C21 1.383(5) .
N1 C5 1.440(5) .
C4 H4 0.9300 .
C4 C5 1.373(6) .
C4 C3 1.376(6) .
C32 C33 1.394(5) .
C32 C30 1.389(5) .
C32 C34 1.500(5) .
C26 H26 0.9300 .
C26 C25 1.334(6) .
C16 H16 0.9300 .
C16 C15 1.374(5) .
C25 H25 0.9300 .
C33 H33 0.9300 .
C19 C20 1.380(5) .
C19 C18 1.498(5) .
C19 C24 1.386(5) .
C12 H12 0.9300 .
C20 H20 0.9300 .
C20 C21 1.381(5) .
C6 H6 0.9300 .
C6 C5 1.372(5) .
C6 C7 1.389(5) .
C9 H9 0.9300 .
C30 H30 0.9300 .
C30 C29 1.373(5) .
C34 O7 1.256(4) .
C29 H29 0.9300 .
C2 C3 1.365(6) .
C2 C7 1.372(5) .
C2 C1 1.504(5) .
C3 H3 0.9300 .
C23 H23 0.9300 .
C23 C24 1.377(5) .
C7 H7 0.9300 .
C21 H21 0.9300 .
C15 H15 0.9300 .
C24 H24 0.9300 .
C17 O4 1.291(4) .
O7 Tm1 2.255(2) 2_567
O4 Tm1 2.205(2) 1_644
O9 H9A 0.8736 .
O9 H9B 0.8740 .

loop_
_geom_torsion_atom_site_label_1
_geom_torsion_atom_site_label_2
_geom_torsion_atom_site_label_3
_geom_torsion_atom_site_label_4
_geom_torsion
_geom_torsion_site_symmetry_1
_geom_torsion_site_symmetry_4
Tm1 O1 C1 O2 -13.9(4) . .
Tm1 O1 C1 C2 163.3(3) . .
Tm1 O2 C1 O1 14.5(4) . .
Tm1 O2 C1 C2 -162.8(3) . .
Tm1 O5 C18 O6 -30.5(6) . .
Tm1 O5 C18 C19 149.6(3) . .
Tm1 O8 C34 C32 76.1(5) 1_466 .
Tm1 O8 C34 O7 -106.8(4) 1_466 .
O1 Tm1 O2 C1 -7.8(2) . .
O1 Tm1 O5 C18 -175.8(3) . .
O1 Tm1 C1 O2 166.1(4) . .
O1 Tm1 C1 C2 -109.2(12) . .
C28 N4 C27 N3 -177.5(3) . .
C28 N4 C26 C25 177.4(4) . .
C28 C0AA C33 C32 0.0(6) . .
O2 Tm1 O1 C1 7.8(2) . .
O2 Tm1 O5 C18 21.6(4) . .
O2 Tm1 C1 O1 -166.1(4) . .
O2 Tm1 C1 C2 84.7(11) . .
C8 N1 C5 C4 2.9(6) . .
C8 N1 C5 C6 -176.7(4) . .
O5 Tm1 O1 C1 -160.2(3) . .
O5 Tm1 O2 C1 164.8(2) . .
O5 Tm1 C1 O1 140.0(5) . .
O5 Tm1 C1 O2 -53.9(6) . .
O5 Tm1 C1 C2 30.8(15) . .
C11 N2 C10 N1 179.0(3) . .
C11 N2 C9 C8 -179.7(3) . .
C11 C16 C15 C14 1.9(6) . .
N4 C28 C0AA C33 175.7(3) . .
N4 C28 C29 C30 -176.9(4) . .
N4 C27 N3 C22 -179.1(3) . .
N4 C27 N3 C25 -0.4(5) . .
N4 C26 C25 N3 0.5(5) . .
N2 C11 C16 C15 174.5(3) . .
N2 C11 C12 C13 -176.1(3) . .
N2 C10 N1 C8 1.2(4) . .
N2 C10 N1 C5 -177.1(3) . .
C0AA C28 N4 C27 30.5(6) . .
C0AA C28 N4 C26 -147.3(4) . .
C0AA C28 C29 C30 -0.2(6) . .
C27 N4 C26 C25 -0.8(5) . .
C27 N3 C22 C23 -23.3(6) . .
C27 N3 C22 C21 156.2(4) . .
C27 N3 C25 C26 -0.1(5) . .
O3 C17 O4 Tm1 -107.6(6) . 1_644
O8 Tm1 O1 C1 -85.7(2) 1_644 .
O8 Tm1 O2 C1 74.0(2) 1_644 .
O8 Tm1 O5 C18 111.4(4) 1_644 .
O8 Tm1 C1 O1 90.3(2) 1_644 .
O8 Tm1 C1 O2 -103.6(2) 1_644 .
O8 Tm1 C1 C2 -18.9(11) 1_644 .
O8 C34 O7 Tm1 19.9(7) . 2_567
C10 N2 C9 C8 0.2(4) . .
C10 N1 C5 C4 -179.2(4) . .
C10 N1 C5 C6 1.3(6) . .
N3 C22 C23 C24 179.7(3) . .
N3 C22 C21 C20 178.6(3) . .
C14 C13 C12 C11 1.1(6) . .
C14 C17 O4 Tm1 74.2(7) . 1_644
C13 C14 C15 C16 1.1(6) . .
C13 C14 C17 O3 23.7(5) . .
C13 C14 C17 O4 -158.0(3) . .
C22 N3 C25 C26 178.6(4) . .
C22 C23 C24 C19 1.1(6) . .
N1 C8 C9 N2 0.5(4) . .
C32 C30 C29 C28 2.4(6) . .
C32 C34 O7 Tm1 -163.0(3) . 2_567
C26 N4 C27 N3 0.7(4) . .
C16 C11 N2 C10 50.9(5) . .
C16 C11 N2 C9 -129.2(4) . .
C16 C11 C12 C13 2.0(6) . .
C25 N3 C22 C23 158.3(4) . .
C25 N3 C22 C21 -22.3(6) . .
C33 C32 C30 C29 -3.4(6) . .
C33 C32 C34 O8 -168.4(3) . .
C33 C32 C34 O7 14.2(5) . .
C19 C20 C21 C22 2.3(6) . .
C12 C11 N2 C10 -131.0(4) . .
C12 C11 N2 C9 48.9(5) . .
C12 C11 C16 C15 -3.6(6) . .
C20 C19 C18 O6 11.7(5) . .
C20 C19 C18 O5 -168.4(4) . .
C20 C19 C24 C23 -0.8(6) . .
C9 C8 N1 C10 -1.0(4) . .
C9 C8 N1 C5 177.2(3) . .
C9 N2 C10 N1 -0.9(4) . .
C30 C32 C33 C0AA 2.2(6) . .
C30 C32 C34 O8 11.7(5) . .
C30 C32 C34 O7 -165.6(3) . .
C34 C32 C33 C0AA -177.6(3) . .
C34 C32 C30 C29 176.5(3) . .
C5 C4 C3 C2 -0.3(9) . .
C5 C6 C7 C2 0.7(6) . .
C29 C28 N4 C27 -152.7(4) . .
C29 C28 N4 C26 29.4(6) . .
C29 C28 C0AA C33 -1.0(6) . .
C3 C4 C5 N1 -176.2(5) . .
C3 C4 C5 C6 3.4(8) . .
C3 C2 C7 C6 2.4(7) . .
C3 C2 C1 Tm1 100.6(12) . .
C3 C2 C1 O1 -0.5(6) . .
C3 C2 C1 O2 176.8(4) . .
C23 C22 C21 C20 -2.0(6) . .
C7 C6 C5 N1 176.0(4) . .
C7 C6 C5 C4 -3.6(7) . .
C7 C2 C3 C4 -2.6(8) . .
C7 C2 C1 Tm1 -75.7(12) . .
C7 C2 C1 O1 -176.8(4) . .
C7 C2 C1 O2 0.5(6) . .
C18 C19 C20 C21 179.4(4) . .
C18 C19 C24 C23 178.9(3) . .
C21 C22 C23 C24 0.3(6) . .
C1 Tm1 O5 C18 62.4(7) . .
C1 C2 C3 C4 -179.0(5) . .
C1 C2 C7 C6 178.7(4) . .
C15 C14 C13 C12 -2.7(5) . .
C15 C14 C17 O3 -157.8(4) . .
C15 C14 C17 O4 20.4(5) . .
C24 C19 C20 C21 -0.9(6) . .
C24 C19 C18 O6 -168.0(4) . .
C24 C19 C18 O5 11.9(5) . .
C17 C14 C13 C12 175.8(3) . .
C17 C14 C15 C16 -177.3(3) . .
O7 Tm1 O1 C1 -176.4(2) 2_567 .
O7 Tm1 O2 C1 -13.6(3) 2_567 .
O7 Tm1 O5 C18 -159.6(4) 2_567 .
O7 Tm1 C1 O1 3.8(2) 2_567 .
O7 Tm1 C1 O2 169.9(2) 2_567 .
O7 Tm1 C1 C2 -105.4(11) 2_567 .
O4 Tm1 O1 C1 98.0(2) 1_466 .
O4 Tm1 O2 C1 -101.0(2) 1_466 .
O4 Tm1 O5 C18 -73.3(4) 1_466 .
O4 Tm1 C1 O1 -84.8(2) 1_466 .
O4 Tm1 C1 O2 81.4(2) 1_466 .
O4 Tm1 C1 C2 166.1(11) 1_466 .
O9 Tm1 O1 C1 -2.0(3) . .
O9 Tm1 O2 C1 163.6(2) . .
O9 Tm1 O5 C18 22.8(4) . .
O9 Tm1 C1 O1 178.4(2) . .
O9 Tm1 C1 O2 -15.5(2) . .
O9 Tm1 C1 C2 69.2(11) . .
